data_7009510
loop_
_publ_author_name
'Yaroslaw D. Lampeka'
'Sergey P. Gavrish'
'Robert W. Hay'
'Tanja Eisenbl\"atter'
'Philip Lightfoot'

_publ_section_title
;
 The crystal and molecular structures of the nickel(II) complexes of
 malonamide-derived unsubstituted 14- and 13-membered
 tetraazamacrocycles and NMR study of the complexes in aqueous solution
;
_journal_issue 13
_journal_name_full 'J. Chem. Soc., Dalton Trans.'
_journal_page_first 2023
_journal_page_last 2029
_journal_paper_doi 10.1039/b001510p
_journal_year 2000
_chemical_formula_sum 'C10 H30 N4 Ni O8'
_chemical_formula_weight 393.07
_space_group_IT_number 14
_symmetry_cell_setting monoclinic
_symmetry_Int_Tables_number 14
_symmetry_space_group_name_Hall '-P 2yn'
_symmetry_space_group_name_H-M 'P 1 21/n 1'
_audit_creation_date 'Mon Jan 31 15:25:26 2000'
_audit_creation_method 'from TEXRAY.INF file'
_cell_angle_alpha 90
_cell_angle_beta 92.17(3)
_cell_angle_gamma 90
_cell_formula_units_Z 4
_cell_length_a 7.247(2)
_cell_length_b 24.982(4)
_cell_length_c 9.436(3)
_cell_measurement_reflns_used 25
_cell_measurement_temperature 473.2
_cell_measurement_theta_max 30.0
_cell_measurement_theta_min 25.0
_cell_volume 1707.1(8)
_computing_cell_refinement 'MSC/AFC Diffractometer Control'
_computing_data_collection 'MSC/AFC Diffractometer Control'
_computing_data_reduction teXsan
_computing_publication_material teXsan
_computing_structure_refinement teXsan
_diffrn_ambient_temperature 473.2
_diffrn_measurement_device AFC7S
_diffrn_measurement_method 'omega/2-theta scans'
_diffrn_orient_matrix_UB_11 0.11940
_diffrn_orient_matrix_UB_12 0.01944
_diffrn_orient_matrix_UB_13 -0.00918
_diffrn_orient_matrix_UB_21 0.06855
_diffrn_orient_matrix_UB_22 -0.03453
_diffrn_orient_matrix_UB_23 0.01079
_diffrn_orient_matrix_UB_31 -0.00874
_diffrn_orient_matrix_UB_32 -0.00527
_diffrn_orient_matrix_UB_33 -0.10459
_diffrn_radiation_monochromator graphite
_diffrn_radiation_source 'X-ray tube'
_diffrn_radiation_type MoKalpha
_diffrn_radiation_wavelength 0.7107
_diffrn_reflns_av_R_equivalents 3.92
_diffrn_reflns_limit_h_max 7
_diffrn_reflns_limit_h_min 0
_diffrn_reflns_limit_k_max 29
_diffrn_reflns_limit_k_min 0
_diffrn_reflns_limit_l_max 11
_diffrn_reflns_limit_l_min -11
_diffrn_reflns_number 3141
_diffrn_reflns_theta_max 25.00
_diffrn_standards_decay_% -0.15
_diffrn_standards_interval_count 150
_diffrn_standards_number 3
_exptl_absorpt_coefficient_mu 1.182
_exptl_absorpt_correction_T_max 1.000
_exptl_absorpt_correction_T_min 0.775
_exptl_absorpt_correction_type empirical
_exptl_absorpt_process_details psi-scan
_exptl_crystal_colour orange
_exptl_crystal_density_diffrn 1.529
_exptl_crystal_description plate
_exptl_crystal_F_000 840.00
_exptl_crystal_size_max 0.500
_exptl_crystal_size_mid 0.350
_exptl_crystal_size_min 0.080
_refine_diff_density_max 1.60
_refine_diff_density_min -0.50
_refine_ls_extinction_method none
_refine_ls_goodness_of_fit_obs 3.464
_refine_ls_matrix_type full
_refine_ls_number_parameters 244
_refine_ls_number_reflns 2286
_refine_ls_number_restraints 0
_refine_ls_R_factor_obs 0.0476
_refine_ls_shift/esd_max 0.6660
_refine_ls_structure_factor_coef F
_refine_ls_weighting_scheme sigma
_refine_ls_wR_factor_obs 0.0541
_reflns_number_observed 2286
_reflns_number_total 2888
_reflns_observed_criterion 3.00
_cod_data_source_file b001510p.txt
_cod_data_source_block Ya
_cod_depositor_comments
;
The following automatic conversions were performed:

'_atom_site_thermal_displace_type' tag value 'Uij' was replaced with
'Uani' value 53 times.

Automatic conversion script
Id: cif_fix_values 1646 2011-03-28 12:23:43Z adriana 
;
_cod_original_cell_volume 1707.1(7)
_cod_original_sg_symbol_H-M 'P 21/n     '
_cod_original_formula_sum 'C10 H30 N4 O8 Ni '
_cod_database_code 7009510

loop_
_symmetry_equiv_pos_as_xyz
'   +x,   +y,   +z'
1/2-x,1/2+y,1/2-z
'   -x,   -y,   -z'
1/2+x,1/2-y,1/2+z

loop_
_atom_site_aniso_label
_atom_site_aniso_U_11
_atom_site_aniso_U_22
_atom_site_aniso_U_33
_atom_site_aniso_U_12
_atom_site_aniso_U_13
_atom_site_aniso_U_23
Ni(1) 0.0227(4) 0.0186(4) 0.0126(3) -0.0006(3) 0.0003(3) 0.0007(3)
O(1) 0.031(2) 0.025(2) 0.015(2) 0.000(2) -0.001(2) -0.003(2)
O(2) 0.031(2) 0.023(2) 0.017(2) 0.001(2) 0.000(2) 0.007(2)
O(3) 0.054(4) 0.087(4) 0.017(2) -0.028(3) -0.003(2) -0.003(3)
O(4) 0.053(4) 0.060(4) 0.038(3) 0.000(3) 0.007(3) 0.001(3)
O(5) 0.060(5) 0.094(5) 0.038(4) 0.018(4) -0.004(3) -0.024(4)
O(6) 0.064(4) 0.024(3) 0.043(3) 0.007(3) 0.006(3) 0.000(2)
O(7) 0.054(3) 0.028(3) 0.032(2) 0.002(2) 0.003(2) -0.001(2)
O(8) 0.051(3) 0.026(3) 0.045(3) -0.004(3) 0.014(2) -0.004(3)
N(1) 0.023(3) 0.023(3) 0.013(2) -0.001(2) -0.001(2) 0.001(2)
N(2) 0.024(3) 0.019(3) 0.020(2) 0.001(2) 0.000(2) 0.000(2)
N(3) 0.021(3) 0.025(3) 0.021(2) 0.001(2) -0.004(2) -0.002(2)
N(4) 0.025(3) 0.021(3) 0.012(2) -0.001(2) 0.000(2) 0.000(2)
C(1) 0.037(4) 0.019(3) 0.018(3) -0.002(3) 0.002(3) -0.002(2)
C(2) 0.018(3) 0.025(3) 0.015(3) 0.002(3) 0.000(2) -0.002(2)
C(3) 0.029(4) 0.029(3) 0.013(3) -0.001(3) 0.001(2) 0.002(2)
C(4) 0.033(4) 0.030(3) 0.017(3) 0.003(3) 0.003(3) 0.008(3)
C(5) 0.042(4) 0.019(3) 0.027(3) 0.000(3) 0.002(3) 0.004(3)
C(6) 0.044(4) 0.027(3) 0.029(3) -0.007(3) -0.002(3) -0.001(3)
C(7) 0.038(4) 0.023(3) 0.031(3) 0.000(3) -0.004(3) -0.004(3)
C(8) 0.030(4) 0.027(3) 0.018(3) 0.000(3) 0.001(2) 0.001(3)
C(9) 0.027(4) 0.031(3) 0.011(3) -0.001(3) -0.002(2) -0.003(2)
C(10) 0.019(3) 0.025(3) 0.016(3) 0.000(3) 0.001(2) 0.000(2)

loop_
_atom_site_label
_atom_site_fract_x
_atom_site_fract_y
_atom_site_fract_z
_atom_site_U_iso_or_equiv
_atom_site_thermal_displace_type
_atom_site_calc_flag
_atom_site_calc_attached_atom
Ni(1) 0.46470(10) 0.19939(3) 0.64487(7) 0.0180(2) Uani ? ?
O(1) 0.5286(5) 0.3318(2) 0.8984(4) 0.024(1) Uani ? ?
O(2) 0.5407(5) 0.3322(2) 0.4006(4) 0.024(1) Uani ? ?
O(3) 0.8373(7) 0.1511(3) 0.6491(5) 0.053(2) Uani ? ?
O(4) 0.1902(8) 0.4417(2) 0.6394(5) 0.050(2) Uani ? ?
O(5) -0.1866(9) 0.4539(3) 0.6211(6) 0.064(2) Uani ? ?
O(6) 0.4951(8) 0.4397(2) 0.4339(6) 0.043(2) Uani ? ?
O(7) 0.3989(7) 0.4370(2) 0.8918(5) 0.038(1) Uani ? ?
O(8) 0.3606(9) 0.4827(2) 0.1715(6) 0.040(1) Uani ? ?
N(1) 0.5010(6) 0.2497(2) 0.7936(4) 0.020(1) Uani ? ?
N(2) 0.4169(6) 0.1487(2) 0.7957(4) 0.021(1) Uani ? ?
N(3) 0.4121(6) 0.1502(2) 0.4902(5) 0.022(1) Uani ? ?
N(4) 0.5026(6) 0.2498(2) 0.5007(4) 0.019(1) Uani ? ?
C(1) 0.5139(8) 0.3303(2) 0.6490(6) 0.025(2) Uani ? ?
C(2) 0.5149(7) 0.3016(2) 0.7871(5) 0.019(1) Uani ? ?
C(3) 0.5009(8) 0.2265(2) 0.9377(5) 0.024(2) Uani ? ?
C(4) 0.5278(8) 0.1673(2) 0.9211(6) 0.026(2) Uani ? ?
C(5) 0.4408(9) 0.0908(2) 0.7735(6) 0.029(2) Uani ? ?
C(6) 0.3398(9) 0.0710(2) 0.6384(6) 0.033(2) Uani ? ?
C(7) 0.4321(9) 0.0913(2) 0.5090(6) 0.031(2) Uani ? ?
C(8) 0.5204(8) 0.1681(2) 0.3691(6) 0.025(2) Uani ? ?
C(9) 0.4999(8) 0.2276(2) 0.3557(5) 0.023(2) Uani ? ?
C(10) 0.5203(7) 0.3019(2) 0.5078(5) 0.020(1) Uani ? ?
H(1) 0.4041 0.3511 0.6449 0.0295 Uani ? ?
H(2) 0.6182 0.3534 0.6536 0.0295 Uani ? ?
H(3) 0.5989 0.2412 0.9950 0.0281 Uani ? ?
H(4) 0.3866 0.2335 0.9801 0.0281 Uani ? ?
H(5) 0.4886 0.1494 1.0035 0.0316 Uani ? ?
H(6) 0.6546 0.1599 0.9083 0.0316 Uani ? ?
H(7) 0.5687 0.0834 0.7670 0.0352 Uani ? ?
H(8) 0.3940 0.0722 0.8523 0.0352 Uani ? ?
H(9) 0.3405 0.0329 0.6375 0.0397 Uani ? ?
H(10) 0.2158 0.0834 0.6369 0.0397 Uani ? ?
H(11) 0.3787 0.0740 0.4279 0.0373 Uani ? ?
H(12) 0.5599 0.0829 0.5176 0.0373 Uani ? ?
H(13) 0.6467 0.1591 0.3854 0.0300 Uani ? ?
H(14) 0.4749 0.1513 0.2845 0.0300 Uani ? ?
H(15) 0.3861 0.2361 0.3074 0.0278 Uani ? ?
H(16) 0.5991 0.2420 0.3049 0.0278 Uani ? ?
H(17) 0.2912 0.1535 0.8181 0.0253 Uani ? ?
H(18) 0.2863 0.1560 0.4624 0.0268 Uani ? ?
H(19) 0.515(9) 0.412(3) 0.427(7) 0.0399 Uani ? ?
H(20) 0.406(9) 0.441(3) 0.433(9) 0.0399 Uani ? ?
H(21) 0.404(8) 0.434(3) 0.807(6) 0.0328 Uani ? ?
H(22) 0.440(8) 0.407(2) 0.900(6) 0.0328 Uani ? ?
H(23) 0.888(8) 0.160(3) 0.715(6) 0.0328 Uani ? ?
H(24) 0.895(9) 0.159(3) 0.588(6) 0.0328 Uani ? ?
H(25) 0.436(8) 0.508(2) 0.129(6) 0.0328 Uani ? ?
H(26) 0.36(1) 0.460(3) 0.184(8) 0.0328 Uani ? ?
H(27) 0.019(8) 0.450(2) 0.624(6) 0.0328 Uani ? ?
H(28) 0.245(10) 0.458(3) 0.598(7) 0.0328 Uani ? ?
H(29) -0.219(9) 0.471(3) 0.681(6) 0.0328 Uani ? ?
H(30) -0.25(1) 0.456(3) 0.570(7) 0.0328 Uani ? ?

loop_
_atom_type_symbol
_atom_type_oxidation_number
_atom_type_number_in_cell
_atom_type_scat_dispersion_real
_atom_type_scat_dispersion_imag
_atom_type_scat_source
C 0 40 0.003 0.002 'International Tables'
H 0 120 0.000 0.000 'International Tables'
N 0 16 0.006 0.003 'International Tables'
O 0 32 0.011 0.006 'International Tables'
Ni 0 4 0.339 1.112 'International Tables'

loop_
_geom_angle_atom_site_label_1
_geom_angle_atom_site_label_2
_geom_angle_atom_site_label_3
_geom_angle
_geom_angle_site_symmetry_1
_geom_angle_site_symmetry_2
_geom_angle_site_symmetry_3
_geom_angle_publ_flag
N(1) Ni(1) N(2) 85.0(2) ? ? ? yes
N(1) Ni(1) N(3) 176.2(2) ? ? ? yes
N(1) Ni(1) N(4) 94.1(2) ? ? ? yes
N(2) Ni(1) N(3) 95.9(2) ? ? ? yes
N(2) Ni(1) N(4) 177.8(2) ? ? ? yes
N(3) Ni(1) N(4) 84.8(2) ? ? ? yes
Ni(1) N(1) C(2) 129.4(4) ? ? ? yes
Ni(1) N(1) C(3) 114.6(4) ? ? ? yes
C(2) N(1) C(3) 115.9(4) ? ? ? yes
Ni(1) N(2) C(4) 105.8(3) ? ? ? yes
Ni(1) N(2) C(5) 120.7(3) ? ? ? yes
C(4) N(2) C(5) 111.1(4) ? ? ? yes
Ni(1) N(3) C(7) 121.5(3) ? ? ? yes
Ni(1) N(3) C(8) 107.2(3) ? ? ? yes
C(7) N(3) C(8) 109.8(4) ? ? ? yes
Ni(1) N(4) C(9) 114.9(4) ? ? ? yes
Ni(1) N(4) C(10) 130.1(4) ? ? ? yes
C(9) N(4) C(10) 114.8(4) ? ? ? yes
C(2) C(1) C(10) 123.0(5) ? ? ? yes
O(1) C(2) N(1) 123.2(5) ? ? ? yes
O(1) C(2) C(1) 115.2(5) ? ? ? yes
N(1) C(2) C(1) 121.6(5) ? ? ? yes
N(1) C(3) C(4) 106.6(4) ? ? ? yes
N(2) C(4) C(3) 109.0(5) ? ? ? yes
N(2) C(5) C(6) 112.4(5) ? ? ? yes
C(5) C(6) C(7) 110.8(5) ? ? ? yes
N(3) C(7) C(6) 112.7(5) ? ? ? yes
N(3) C(8) C(9) 108.1(5) ? ? ? yes
N(4) C(9) C(8) 107.3(4) ? ? ? yes
O(2) C(10) N(4) 124.3(5) ? ? ? yes
O(2) C(10) C(1) 115.3(5) ? ? ? yes
N(4) C(10) C(1) 120.4(5) ? ? ? yes

loop_
_geom_bond_atom_site_label_1
_geom_bond_atom_site_label_2
_geom_bond_distance
_geom_bond_site_symmetry_1
_geom_bond_site_symmetry_2
_geom_bond_publ_flag
Ni(1) N(1) 1.895(4) ? ? yes
Ni(1) N(2) 1.947(4) ? ? yes
Ni(1) N(3) 1.935(4) ? ? yes
Ni(1) N(4) 1.882(4) ? ? yes
O(1) C(2) 1.294(6) ? ? yes
O(2) C(10) 1.277(6) ? ? yes
N(1) C(2) 1.301(7) ? ? yes
N(1) C(3) 1.478(6) ? ? yes
N(2) C(4) 1.480(7) ? ? yes
N(2) C(5) 1.473(7) ? ? yes
N(3) C(7) 1.489(7) ? ? yes
N(3) C(8) 1.480(7) ? ? yes
N(4) C(9) 1.475(6) ? ? yes
N(4) C(10) 1.308(7) ? ? yes
C(1) C(2) 1.488(7) ? ? yes
C(1) C(10) 1.512(7) ? ? yes
C(3) C(4) 1.499(8) ? ? yes
C(5) C(6) 1.528(8) ? ? yes
C(6) C(7) 1.502(8) ? ? yes
C(8) C(9) 1.499(8) ? ? yes
